data_7205319
loop_
_publ_author_name
'Aitipamula, Srinivasulu'
'Chow, Pui Shan'
'Tan, Reginald B. H.'

_publ_section_title
;
 Solvates and polymorphic phase transformations of
 2-chloro-4-nitrobenzoic acid
;
_journal_issue 3
_journal_name_full CrystEngComm
_journal_page_first 1037
_journal_paper_doi 10.1039/c0ce00361a
_journal_volume 13
_journal_year 2011
_chemical_formula_moiety 'C8 H10, 2(C7 H4 Cl N O4)'
_chemical_formula_sum 'C22 H18 Cl2 N2 O8'
_chemical_formula_weight 509.28
_chemical_name_common
;
p-xylene solvate of 2-chloro-4-nitrobenzoic acid
;
_chemical_name_systematic
;
p-xylene solvate of 2-chloro-4-nitrobenzoic acid
;
_space_group_IT_number 14
_symmetry_cell_setting monoclinic
_symmetry_space_group_name_Hall '-P 2ybc'
_symmetry_space_group_name_H-M 'P 1 21/c 1'
_atom_sites_solution_hydrogens geom
_atom_sites_solution_primary direct
_atom_sites_solution_secondary difmap
_audit_creation_method SHELXL-97
_cell_angle_alpha 90.00
_cell_angle_beta 90.71(3)
_cell_angle_gamma 90.00
_cell_formula_units_Z 2
_cell_length_a 10.790(2)
_cell_length_b 11.767(2)
_cell_length_c 8.9666(18)
_cell_measurement_reflns_used 3143
_cell_measurement_temperature 110(2)
_cell_measurement_theta_max 30.9524
_cell_measurement_theta_min 2.5613
_cell_volume 1138.4(4)
_computing_cell_refinement 'CrystalClear (Rigaku Inc., 2007)'
_computing_data_collection 'CrystalClear (Rigaku Inc., 2007)'
_computing_data_reduction 'CrystalClear (Rigaku Inc., 2007)'
_computing_structure_refinement 'SHELXL-97 (Sheldrick, 1997)'
_computing_structure_solution 'SHELXS-97 (Sheldrick, 1990)'
_diffrn_ambient_temperature 110(2)
_diffrn_measured_fraction_theta_full 0.993
_diffrn_measured_fraction_theta_max 0.993
_diffrn_measurement_device_type 'Rigaku Saturn 70 CCD area detector'
_diffrn_measurement_method '\w scans'
_diffrn_radiation_monochromator graphite
_diffrn_radiation_source 'fine-focus sealed tube'
_diffrn_radiation_type MoK\a
_diffrn_radiation_wavelength 0.71073
_diffrn_reflns_av_R_equivalents 0.0335
_diffrn_reflns_av_sigmaI/netI 0.0361
_diffrn_reflns_limit_h_max 14
_diffrn_reflns_limit_h_min -12
_diffrn_reflns_limit_k_max 14
_diffrn_reflns_limit_k_min -15
_diffrn_reflns_limit_l_max 11
_diffrn_reflns_limit_l_min -11
_diffrn_reflns_number 8254
_diffrn_reflns_theta_full 28.28
_diffrn_reflns_theta_max 28.28
_diffrn_reflns_theta_min 1.89
_exptl_absorpt_coefficient_mu 0.337
_exptl_absorpt_correction_T_max 0.9568
_exptl_absorpt_correction_T_min 0.8658
_exptl_absorpt_correction_type multi-scan
_exptl_absorpt_process_details 'R. H. Blessing, Acta Cryst. 1995 A51, 33-38'
_exptl_crystal_colour colorless
_exptl_crystal_density_diffrn 1.486
_exptl_crystal_density_method 'not measured'
_exptl_crystal_description plate
_exptl_crystal_F_000 524
_exptl_crystal_size_max 0.44
_exptl_crystal_size_mid 0.26
_exptl_crystal_size_min 0.13
_refine_diff_density_max 0.563
_refine_diff_density_min -0.507
_refine_diff_density_rms 0.121
_refine_ls_extinction_method none
_refine_ls_goodness_of_fit_ref 1.196
_refine_ls_hydrogen_treatment mixed
_refine_ls_matrix_type full
_refine_ls_number_parameters 159
_refine_ls_number_reflns 2807
_refine_ls_number_restraints 0
_refine_ls_restrained_S_all 1.196
_refine_ls_R_factor_all 0.0749
_refine_ls_R_factor_gt 0.0669
_refine_ls_shift/su_max 0.001
_refine_ls_shift/su_mean 0.000
_refine_ls_structure_factor_coef Fsqd
_refine_ls_weighting_details 'calc w=1/[\s^2^(Fo^2^)+(0.0898P)^2^+0.7097P] where P=(Fo^2^+2Fc^2^)/3'
_refine_ls_weighting_scheme calc
_refine_ls_wR_factor_gt 0.1740
_refine_ls_wR_factor_ref 0.1861
_reflns_number_gt 2553
_reflns_number_total 2807
_reflns_threshold_expression >2sigma(I)
_cod_data_source_file C0CE00361A.TXT
_cod_data_source_block CNBA-p-Xylene
_cod_original_sg_symbol_H-M 'P 21/c'
_cod_database_code 7205319

loop_
_symmetry_equiv_pos_as_xyz
'x, y, z'
'-x, y+1/2, -z+1/2'
'-x, -y, -z'
'x, -y-1/2, z-1/2'

loop_
_atom_site_label
_atom_site_type_symbol
_atom_site_fract_x
_atom_site_fract_y
_atom_site_fract_z
_atom_site_U_iso_or_equiv
_atom_site_adp_type
_atom_site_occupancy
_atom_site_symmetry_multiplicity
_atom_site_calc_flag
_atom_site_refinement_flags
_atom_site_disorder_assembly
_atom_site_disorder_group
Cl1 Cl 0.32901(6) 1.21605(5) 0.13279(7) 0.0349(2) Uani 1 1 d . . .
O3 O 0.22368(18) 0.84516(16) -0.3389(2) 0.0359(4) Uani 1 1 d . . .
N1 N 0.24785(19) 0.94167(18) -0.2957(2) 0.0283(4) Uani 1 1 d . . .
O1 O 0.47520(17) 1.08519(15) 0.3530(2) 0.0318(4) Uani 1 1 d . . .
O2 O 0.42752(18) 0.90159(16) 0.3777(2) 0.0333(4) Uani 1 1 d . . .
C6 C 0.3759(2) 0.8781(2) 0.0822(3) 0.0274(5) Uani 1 1 d . . .
H6 H 0.4047 0.8145 0.1380 0.033 Uiso 1 1 calc R . .
C2 C 0.3354(2) 1.0791(2) 0.0644(3) 0.0256(5) Uani 1 1 d . . .
C7 C 0.4305(2) 0.9964(2) 0.3031(3) 0.0262(5) Uani 1 1 d . . .
O4 O 0.2397(2) 1.02688(17) -0.3738(2) 0.0388(5) Uani 1 1 d . . .
C4 C 0.2919(2) 0.9558(2) -0.1402(3) 0.0255(5) Uani 1 1 d . . .
C1 C 0.3792(2) 0.9863(2) 0.1477(3) 0.0251(5) Uani 1 1 d . . .
C3 C 0.2917(2) 1.0642(2) -0.0810(3) 0.0264(5) Uani 1 1 d . . .
H3 H 0.2624 1.1269 -0.1380 0.032 Uiso 1 1 calc R . .
C5 C 0.3319(2) 0.8618(2) -0.0615(3) 0.0276(5) Uani 1 1 d . . .
H5 H 0.3292 0.7881 -0.1047 0.033 Uiso 1 1 calc R . .
C9 C 0.0178(3) 0.0768(3) 0.1132(4) 0.0440(7) Uani 1 1 d . . .
H9 H 0.0297 0.1311 0.1904 0.053 Uiso 1 1 calc R . .
C10 C -0.0186(3) 0.1136(3) -0.0281(4) 0.0436(7) Uani 1 1 d . . .
H10 H -0.0310 0.1924 -0.0456 0.052 Uiso 1 1 calc R . .
C8 C 0.0369(2) -0.0372(3) 0.1438(3) 0.0419(7) Uani 1 1 d . . .
C11 C 0.0747(3) -0.0784(4) 0.2980(4) 0.0618(11) Uani 1 1 d . . .
H11A H 0.0010 -0.1032 0.3519 0.093 Uiso 1 1 calc R . .
H11B H 0.1151 -0.0163 0.3530 0.093 Uiso 1 1 calc R . .
H11C H 0.1325 -0.1422 0.2890 0.093 Uiso 1 1 calc R . .
H1 H 0.455(5) 0.913(4) 0.468(6) 0.090(16) Uiso 1 1 d . . .

loop_
_atom_site_aniso_label
_atom_site_aniso_U_11
_atom_site_aniso_U_22
_atom_site_aniso_U_33
_atom_site_aniso_U_23
_atom_site_aniso_U_13
_atom_site_aniso_U_12
Cl1 0.0469(4) 0.0242(3) 0.0335(4) -0.0041(2) -0.0021(3) 0.0013(2)
O3 0.0432(10) 0.0318(10) 0.0325(10) -0.0064(8) -0.0062(8) -0.0022(8)
N1 0.0288(10) 0.0304(10) 0.0258(10) -0.0030(8) 0.0004(8) 0.0011(8)
O1 0.0405(10) 0.0308(9) 0.0239(9) -0.0017(7) -0.0025(7) -0.0066(7)
O2 0.0436(10) 0.0294(9) 0.0266(9) 0.0025(7) -0.0058(8) -0.0042(7)
C6 0.0277(11) 0.0269(11) 0.0275(12) -0.0004(9) 0.0016(9) -0.0002(9)
C2 0.0255(11) 0.0245(11) 0.0269(12) -0.0013(9) 0.0022(9) -0.0006(8)
C7 0.0245(10) 0.0271(11) 0.0272(11) -0.0004(9) 0.0026(9) -0.0017(8)
O4 0.0531(12) 0.0338(10) 0.0291(9) 0.0036(8) -0.0078(8) 0.0003(8)
C4 0.0233(10) 0.0292(12) 0.0239(11) -0.0029(9) 0.0016(9) -0.0005(8)
C1 0.0237(10) 0.0275(11) 0.0242(11) -0.0002(9) 0.0023(9) -0.0026(8)
C3 0.0266(11) 0.0267(11) 0.0261(11) 0.0011(9) 0.0013(9) 0.0002(8)
C5 0.0287(11) 0.0246(11) 0.0296(12) -0.0020(9) 0.0004(9) -0.0008(9)
C9 0.0301(13) 0.0590(19) 0.0429(16) -0.0108(14) 0.0046(12) 0.0001(12)
C10 0.0334(13) 0.0466(16) 0.0510(18) 0.0059(14) 0.0077(12) 0.0064(12)
C8 0.0237(12) 0.068(2) 0.0345(14) 0.0061(13) 0.0023(10) 0.0051(12)
C11 0.0453(17) 0.101(3) 0.0392(17) 0.0147(19) 0.0021(14) 0.0170(18)

loop_
_atom_type_symbol
_atom_type_description
_atom_type_scat_dispersion_real
_atom_type_scat_dispersion_imag
_atom_type_scat_source
C C 0.0033 0.0016 'International Tables Vol C Tables 4.2.6.8 and 6.1.1.4'
H H 0.0000 0.0000 'International Tables Vol C Tables 4.2.6.8 and 6.1.1.4'
N N 0.0061 0.0033 'International Tables Vol C Tables 4.2.6.8 and 6.1.1.4'
O O 0.0106 0.0060 'International Tables Vol C Tables 4.2.6.8 and 6.1.1.4'
Cl Cl 0.1484 0.1585 'International Tables Vol C Tables 4.2.6.8 and 6.1.1.4'

loop_
_geom_angle_atom_site_label_1
_geom_angle_atom_site_label_2
_geom_angle_atom_site_label_3
_geom_angle
_geom_angle_site_symmetry_1
_geom_angle_site_symmetry_3
_geom_angle_publ_flag
O4 N1 O3 124.3(2) . . ?
O4 N1 C4 117.9(2) . . ?
O3 N1 C4 117.8(2) . . ?
C7 O2 H1 110(3) . . ?
C5 C6 C1 121.5(2) . . ?
C5 C6 H6 119.2 . . ?
C1 C6 H6 119.2 . . ?
C3 C2 C1 120.6(2) . . ?
C3 C2 Cl1 115.85(18) . . ?
C1 C2 Cl1 123.50(19) . . ?
O1 C7 O2 123.5(2) . . ?
O1 C7 C1 122.9(2) . . ?
O2 C7 C1 113.5(2) . . ?
C5 C4 C3 123.1(2) . . ?
C5 C4 N1 119.2(2) . . ?
C3 C4 N1 117.7(2) . . ?
C2 C1 C6 118.5(2) . . ?
C2 C1 C7 123.6(2) . . ?
C6 C1 C7 117.9(2) . . ?
C4 C3 C2 118.3(2) . . ?
C4 C3 H3 120.9 . . ?
C2 C3 H3 120.9 . . ?
C4 C5 C6 117.9(2) . . ?
C4 C5 H5 121.0 . . ?
C6 C5 H5 121.0 . . ?
C8 C9 C10 121.5(3) . . ?
C8 C9 H9 119.3 . . ?
C10 C9 H9 119.3 . . ?
C8 C10 C9 121.1(3) 3 . ?
C8 C10 H10 119.5 3 . ?
C9 C10 H10 119.5 . . ?
C9 C8 C10 117.5(3) . 3 ?
C9 C8 C11 121.9(3) . . ?
C10 C8 C11 120.7(3) 3 . ?
C8 C11 H11A 109.5 . . ?
C8 C11 H11B 109.5 . . ?
H11A C11 H11B 109.5 . . ?
C8 C11 H11C 109.5 . . ?
H11A C11 H11C 109.5 . . ?
H11B C11 H11C 109.5 . . ?

loop_
_geom_bond_atom_site_label_1
_geom_bond_atom_site_label_2
_geom_bond_distance
_geom_bond_site_symmetry_2
_geom_bond_publ_flag
Cl1 C2 1.726(2) . ?
O3 N1 1.227(3) . ?
N1 O4 1.226(3) . ?
N1 C4 1.477(3) . ?
O1 C7 1.233(3) . ?
O2 C7 1.301(3) . ?
O2 H1 0.87(5) . ?
C6 C5 1.381(3) . ?
C6 C1 1.403(3) . ?
C6 H6 0.9500 . ?
C2 C3 1.392(3) . ?
C2 C1 1.401(3) . ?
C7 C1 1.498(3) . ?
C4 C5 1.379(3) . ?
C4 C3 1.382(3) . ?
C3 H3 0.9500 . ?
C5 H5 0.9500 . ?
C9 C8 1.384(5) . ?
C9 C10 1.391(5) . ?
C9 H9 0.9500 . ?
C10 C8 1.384(5) 3 ?
C10 H10 0.9500 . ?
C8 C10 1.384(5) 3 ?
C8 C11 1.517(4) . ?
C11 H11A 0.9800 . ?
C11 H11B 0.9800 . ?
C11 H11C 0.9800 . ?
